data_1530062
loop_
_publ_author_name
'Harrison, W.T.A.'
'Cheetham, A.K.'
'Faber, J.jr'

_publ_section_title
;
 The crystal structure of aluminium molybdate, Al2 (M O4)3, determined by
 time-of-flight powder neutron diffraction
;
_journal_name_full 'Journal of Solid State Chemistry'
_journal_page_first 328
_journal_page_last 333
_journal_volume 76
_journal_year 1988
_chemical_formula_sum 'Al2 Mo3 O12'
_chemical_name_systematic 'Al2 (Mo O4)3'
_space_group_IT_number 14
_symmetry_space_group_name_Hall '-P 2yab'
_symmetry_space_group_name_H-M 'P 1 21/a 1'
_cell_angle_alpha 90
_cell_angle_beta 125.382
_cell_angle_gamma 90
_cell_formula_units_Z 8
_cell_length_a 15.3803
_cell_length_b 9.0443
_cell_length_c 17.888
_cell_volume 2028.730
_citation_journal_id_ASTM JSSCBI
_cod_data_source_file Harrison_JSSCBI_1988_1655.cif
_cod_data_source_block Al2Mo3O12
_cod_original_cell_volume 2028.73
_cod_original_sg_symbol_Hall '-P 2ybc (z,y,-x)'
_cod_database_code 1530062

loop_
_symmetry_equiv_pos_as_xyz
x,y,z
-x+1/2,y+1/2,-z
-x,-y,-z
x-1/2,-y-1/2,z

loop_
_atom_site_label
_atom_site_type_symbol
_atom_site_fract_x
_atom_site_fract_y
_atom_site_fract_z
_atom_site_occupancy
_atom_site_U_iso_or_equiv
O22 O-2 0.053 0.646 0.1197 1 0.0
O12 O-2 0.4116 0.358 0.502 1 0.0
Mo5 Mo+6 0.3531 0.626 0.2194 1 0.0
O21 O-2 0.1607 0.803 0.397 1 0.0
O24 O-2 0.3415 0.817 0.2307 1 0.0
Al3 Al+3 0.117 0.471 0.179 1 0.0
O13 O-2 0.8607 0.395 0.2314 1 0.0
Al4 Al+3 0.109 0.979 0.42 1 0.0
Mo3 Mo+6 0.1433 0.111 0.2563 1 0.0
O18 O-2 0.662 0.93 0.2946 1 0.0
O9 O-2 0.5554 0.361 0.4471 1 0.0
O23 O-2 0.362 0.599 0.1236 1 0.0
Al1 Al+3 0.381 0.974 0.313 1 0.0
Al2 Al+3 0.373 0.454 0.05 1 0.0
O2 O-2 0.9897 0.417 0.1676 1 0.0
Mo4 Mo+6 0.147 0.618 0.3805 1 0.0
O16 O-2 0.525 0.937 0.3562 1 0.0
O7 O-2 0.4176 0.115 0.4036 1 0.0
O20 O-2 0.0974 0.327 0.5927 1 0.0
O8 O-2 0.1798 0.292 0.2506 1 0.0
O19 O-2 0.973 0.943 0.3225 1 0.0
O15 O-2 0.127 0.098 0.3445 1 0.0
O11 O-2 0.0715 0.372 0.0737 1 0.0
O14 O-2 0.25 0.02 0.5183 1 0.0
O4 O-2 0.7655 0.501 0.046 1 0.0
O6 O-2 0.7358 0.515 0.2727 1 0.0
Mo2 Mo+6 0.358 0.122 0.1318 1 0.0
Mo6 Mo+6 0.0026 0.745 0.018 1 0.0
O1 O-2 0.5802 0.392 -0.0095 1 0.0
O5 O-2 0.52 0.431 0.1482 1 0.0
O17 O-2 0.745 0.972 0.2013 1 0.0
O10 O-2 0.3909 0.32 0.9845 1 0.0
O3 O-2 0.831 0.19 0.0958 1 0.0
Mo1 Mo+6 -0.0035 0.247 0.4888 1 0.0
